data_2200229
loop_
_publ_author_name
'Park, Ki-Min'
'Yoon, Il'
'Seo, Joobeom'
'Lee, Yoon Hee'
'Lee, Shim Sung'

_publ_section_title
;
 A magnesium(II) complex of 1,10-phenanthroline-2,9-dicarboxylate
;
_journal_issue 4
_journal_name_full 'Acta Crystallographica Section E'
_journal_page_first m154
_journal_page_last m156
_journal_paper_doi 10.1107/S1600536801004317
_journal_volume 57
_journal_year 2001
_chemical_formula_iupac '[Mg (C14 H6 N2 O4) (H2 O)3], 2H2 O'
_chemical_formula_moiety 'C14 H12 Mg N2 O7, 2H2 O'
_chemical_formula_sum 'C14 H16 Mg N2 O9'
_chemical_formula_weight 380.60
_chemical_name_systematic
;
Triaqua(1,10-phenanthroline-2,9-dicarboxylato)magnesium(II) dihydrate
;
_space_group_IT_number 70
_symmetry_cell_setting orthorhombic
_symmetry_space_group_name_Hall '-F 2uv 2vw'
_symmetry_space_group_name_H-M 'F d d d :2'
_audit_creation_method SHELXTL
_cell_angle_alpha 90
_cell_angle_beta 90
_cell_angle_gamma 90
_cell_formula_units_Z 16
_cell_length_a 7.4194(12)
_cell_length_b 19.044(3)
_cell_length_c 46.943(7)
_cell_measurement_reflns_used 10406
_cell_measurement_temperature 293(2)
_cell_measurement_theta_max 28.29
_cell_measurement_theta_min 1.74
_cell_volume 6632.8(18)
_computing_cell_refinement SMART
_computing_data_collection 'SMART (Siemens, 1996)'
_computing_data_reduction 'SAINT (Siemens, 1996)'
_computing_molecular_graphics SHELXTL
_computing_publication_material SHELXTL
_computing_structure_refinement SHELXTL
_computing_structure_solution 'SHELXTL (Siemens, 1996)'
_diffrn_ambient_temperature 293(2)
_diffrn_measured_fraction_theta_full .996
_diffrn_measured_fraction_theta_max .996
_diffrn_measurement_device_type 'CCD area detector'
_diffrn_measurement_method '\f and \w'
_diffrn_radiation_monochromator graphite
_diffrn_radiation_source 'fine-focus sealed tube'
_diffrn_radiation_type MoK\a
_diffrn_radiation_wavelength .71073
_diffrn_reflns_av_R_equivalents .0661
_diffrn_reflns_av_sigmaI/netI .0372
_diffrn_reflns_limit_h_max 9
_diffrn_reflns_limit_h_min -9
_diffrn_reflns_limit_k_max 25
_diffrn_reflns_limit_k_min -25
_diffrn_reflns_limit_l_max 42
_diffrn_reflns_limit_l_min -62
_diffrn_reflns_number 10406
_diffrn_reflns_theta_full 28.29
_diffrn_reflns_theta_max 28.29
_diffrn_reflns_theta_min 1.74
_exptl_absorpt_coefficient_mu .161
_exptl_absorpt_correction_type none
_exptl_crystal_colour yellow
_exptl_crystal_density_diffrn 1.525
_exptl_crystal_density_method 'not measured'
_exptl_crystal_description plate
_exptl_crystal_F_000 3168
_exptl_crystal_size_max .2
_exptl_crystal_size_mid .2
_exptl_crystal_size_min .15
_refine_diff_density_max .323
_refine_diff_density_min -.311
_refine_ls_extinction_method none
_refine_ls_goodness_of_fit_ref 1.059
_refine_ls_hydrogen_treatment mixed
_refine_ls_matrix_type full
_refine_ls_number_parameters 129
_refine_ls_number_reflns 2063
_refine_ls_number_restraints 0
_refine_ls_restrained_S_all 1.059
_refine_ls_R_factor_all .085
_refine_ls_R_factor_gt .055
_refine_ls_shift/su_max <0.001
_refine_ls_shift/su_mean .000
_refine_ls_structure_factor_coef Fsqd
_refine_ls_weighting_details 'calc w = 1/[\s^2^(Fo^2^)+(0.1026P)^2^+8.6902P] where P = (Fo^2^+2Fc^2^)/3'
_refine_ls_weighting_scheme calc
_refine_ls_wR_factor_ref .186
_reflns_number_gt 1385
_reflns_number_total 2063
_reflns_threshold_expression I>2\s(I)
_cod_data_source_file tk6009.cif
_cod_data_source_block I
_cod_depositor_comments
;
The following automatic conversions were performed:
'_symmetry_cell_setting' value 'Orthorhombic' changed to 'orthorhombic'
according to '/home/saulius/struct/CIF-dictionaries/cif_core.dic'
dictionary named 'cif_core.dic' version 2.4.1 from 2010-06-29.

Automatic conversion script
Id: cif_fix_enum 1527 2010-12-29 10:47:43Z saulius 

The following automatic conversions were performed:

'_symmetry_cell_setting' value 'Orthorhombic' changed to
'orthorhombic' according to
/home/saulius/struct/CIF-dictionaries/cif_core.dic dictionary named
'cif_core.dic' version 2.4.1 from 2010-06-29.

Automatic conversion script
Id: cif_fix_values 1715 2011-07-08 13:25:40Z adriana 
;
_cod_original_sg_symbol_H-M 'F d d d'
_cod_database_code 2200229
_cod_database_fobs_code 2200229

loop_
_symmetry_equiv_pos_as_xyz
'x, y, z'
'-x+3/4, -y+3/4, z'
'-x+3/4, y, -z+3/4'
'x, -y+3/4, -z+3/4'
'x, y+1/2, z+1/2'
'-x+3/4, -y+5/4, z+1/2'
'-x+3/4, y+1/2, -z+5/4'
'x, -y+5/4, -z+5/4'
'x+1/2, y, z+1/2'
'-x+5/4, -y+3/4, z+1/2'
'-x+5/4, y, -z+5/4'
'x+1/2, -y+3/4, -z+5/4'
'x+1/2, y+1/2, z'
'-x+5/4, -y+5/4, z'
'-x+5/4, y+1/2, -z+3/4'
'x+1/2, -y+5/4, -z+3/4'
'-x, -y, -z'
'x-3/4, y-3/4, -z'
'x-3/4, -y, z-3/4'
'-x, y-3/4, z-3/4'
'-x, -y+1/2, -z+1/2'
'x-3/4, y-1/4, -z+1/2'
'x-3/4, -y+1/2, z-1/4'
'-x, y-1/4, z-1/4'
'-x+1/2, -y, -z+1/2'
'x-1/4, y-3/4, -z+1/2'
'x-1/4, -y, z-1/4'
'-x+1/2, y-3/4, z-1/4'
'-x+1/2, -y+1/2, -z'
'x-1/4, y-1/4, -z'
'x-1/4, -y+1/2, z-3/4'
'-x+1/2, y-1/4, z-3/4'

loop_
_atom_site_label
_atom_site_fract_x
_atom_site_fract_y
_atom_site_fract_z
_atom_site_U_iso_or_equiv
_atom_site_adp_type
_atom_site_calc_flag
_atom_site_refinement_flags
_atom_site_occupancy
_atom_site_disorder_assembly
_atom_site_disorder_group
_atom_site_type_symbol
Mg .3750 .3750 .07737(2) .0375(3) Uani d S 1 . . Mg
O1 .6448(2) .42950(10) .08789(3) .0469(5) Uani d . 1 . . O
O2 .8903(3) .48671(12) .07265(4) .0602(6) Uani d . 1 . . O
O3 .3750 .3750 .12114(5) .0519(7) Uani d S 1 . . O
O4 .2576(2) .47404(10) .07751(4) .0478(5) Uani d . 1 . . O
N1 .5316(2) .40521(10) .03692(4) .0373(5) Uani d . 1 . . N
C1 .7482(3) .45259(13) .06867(5) .0417(6) Uani d . 1 . . C
C2 .6882(3) .43836(12) .03842(5) .0394(5) Uani d . 1 . . C
C3 .7830(4) .45897(14) .01391(6) .0492(6) Uani d . 1 . . C
H3 .8952 .4837 .0156 .059 Uiso calc R 1 . . H
C4 .7149(4) .44364(14) -.01242(5) .0522(7) Uani d . 1 . . C
H4 .7805 .4564 -.0293 .063 Uiso calc R 1 . . H
C5 .5475(4) .40896(13) -.01468(5) .0453(6) Uani d . 1 . . C
C6 .4568(4) .39108(14) -.04074(5) .0567(7) Uani d . 1 . . C
H6 .5132 .4021 -.0586 .068 Uiso calc R 1 . . H
C7 .4614(3) .39150(12) .01097(4) .0386(5) Uani d . 1 . . C
O5 .4235(18) .5506(3) .12298(12) .061(2) Uani d P .69(4) . . O
O5' .327(9) .5534(8) .1265(4) .100(10) Uani d P .31(4) . . O
H3A .2856 .3532 .1341 .050 Uiso d . 1 . . H
H4A .1426 .4775 .0769 .050 Uiso d . 1 . . H
H4B .2937 .4967 .0939 .050 Uiso d . 1 . . H

loop_
_atom_site_aniso_label
_atom_site_aniso_U_11
_atom_site_aniso_U_22
_atom_site_aniso_U_33
_atom_site_aniso_U_12
_atom_site_aniso_U_13
_atom_site_aniso_U_23
Mg .0400(6) .0452(6) .0273(5) .0001(5) .000 .000
O1 .0417(10) .0646(12) .0345(9) -.0086(8) -.0030(7) .0076(7)
O2 .0427(10) .0702(13) .0677(13) -.0095(9) -.0055(9) .0103(10)
O3 .0543(15) .0739(17) .0276(11) -.0216(13) .000 .000
O4 .0427(9) .0532(10) .0475(10) .0020(8) .0007(7) -.0011(8)
N1 .0371(10) .0446(10) .0304(9) .0039(8) .0015(7) .0030(8)
C1 .0314(11) .0484(13) .0454(13) .0018(10) -.0024(9) .0080(10)
C2 .0381(12) .0423(12) .0376(11) .0056(9) .0044(9) .0071(9)
C3 .0463(14) .0521(15) .0491(15) .0012(12) .0115(11) .0105(11)
C4 .0635(17) .0546(15) .0385(13) .0087(13) .0172(11) .0113(11)
C5 .0612(16) .0431(13) .0315(11) .0127(12) .0074(10) .0060(9)
C6 .084(2) .0564(17) .0297(11) .0152(14) .0076(11) .0045(10)
C7 .0470(13) .0394(12) .0294(10) .0102(9) .0030(9) .0028(8)
O5 .070(5) .0518(19) .060(2) .003(2) .006(2) -.0002(17)
O5' .14(3) .063(6) .096(8) -.017(9) .001(11) -.028(6)

loop_
_atom_type_symbol
_atom_type_description
_atom_type_scat_dispersion_real
_atom_type_scat_dispersion_imag
_atom_type_scat_source
C C .0033 .0016 'International Tables Vol C Tables 4.2.6.8 and 6.1.1.4'
H H .0000 .0000 'International Tables Vol C Tables 4.2.6.8 and 6.1.1.4'
N N .0061 .0033 'International Tables Vol C Tables 4.2.6.8 and 6.1.1.4'
O O .0106 .0060 'International Tables Vol C Tables 4.2.6.8 and 6.1.1.4'
Mg Mg .0486 .0363 'International Tables Vol C Tables 4.2.6.8 and 6.1.1.4'

loop_
_geom_angle_atom_site_label_1
_geom_angle_atom_site_label_2
_geom_angle_atom_site_label_3
_geom_angle_site_symmetry_1
_geom_angle_site_symmetry_3
_geom_angle
_geom_angle_publ_flag
O3 Mg O4 . 2 89.81(5) ?
O3 Mg O4 . . 89.81(5) y
O4 Mg O4 2 . 179.63(11) y
O3 Mg N1 . . 145.68(5) ?
O4 Mg N1 2 . 91.03(7) ?
O4 Mg N1 . . 89.28(7) y
O3 Mg N1 . 2 145.68(5) ?
O4 Mg N1 2 2 89.28(7) ?
O4 Mg N1 . 2 91.03(7) ?
N1 Mg N1 . 2 68.64(10) y
O3 Mg O1 . 2 77.65(5) ?
O4 Mg O1 2 2 87.41(7) ?
O4 Mg O1 . 2 92.51(7) ?
N1 Mg O1 . 2 136.66(7) ?
N1 Mg O1 2 2 68.03(6) ?
O3 Mg O1 . . 77.65(5) y
O4 Mg O1 2 . 92.51(7) ?
O4 Mg O1 . . 87.41(7) y
N1 Mg O1 . . 68.04(6) y
N1 Mg O1 2 . 136.66(7) ?
O1 Mg O1 2 . 155.30(9) ?
C1 O1 Mg . . 122.05(15) ?
C2 N1 C7 . . 118.61(19) ?
C2 N1 Mg . . 121.23(14) ?
C7 N1 Mg . . 120.12(15) ?
O2 C1 O1 . . 125.8(2) ?
O2 C1 C2 . . 118.7(2) ?
O1 C1 C2 . . 115.4(2) ?
N1 C2 C3 . . 121.9(2) ?
N1 C2 C1 . . 113.18(18) ?
C3 C2 C1 . . 124.9(2) ?
C4 C3 C2 . . 119.7(3) ?
C3 C4 C5 . . 119.6(2) ?
C7 C5 C4 . . 116.6(2) ?
C7 C5 C6 . . 117.5(3) ?
C4 C5 C6 . . 125.9(2) ?
C6 C6 C5 2 . 121.63(16) ?
N1 C7 C5 . . 123.6(2) ?
N1 C7 C7 . 2 115.56(13) ?
C5 C7 C7 . 2 120.87(15) ?

loop_
_geom_bond_atom_site_label_1
_geom_bond_atom_site_label_2
_geom_bond_site_symmetry_2
_geom_bond_distance
_geom_bond_publ_flag
Mg O3 . 2.055(2) y
Mg O4 2 2.0777(18) ?
Mg O4 . 2.0777(18) y
Mg N1 . 2.2994(19) y
Mg N1 2 2.2994(19) ?
Mg O1 2 2.3080(16) ?
Mg O1 . 2.3080(17) y
O1 C1 . 1.263(3) ?
O2 C1 . 1.252(3) ?
N1 C2 . 1.324(3) ?
N1 C7 . 1.350(3) ?
C1 C2 . 1.513(3) ?
C2 C3 . 1.405(3) ?
C3 C4 . 1.367(4) ?
C4 C5 . 1.411(4) ?
C5 C7 . 1.403(3) ?
C5 C6 . 1.437(4) ?
C6 C6 2 1.360(6) ?
C7 C7 2 1.428(5) ?
O5 O5' . .74(5) ?

loop_
_geom_hbond_atom_site_label_D
_geom_hbond_atom_site_label_H
_geom_hbond_atom_site_label_A
_geom_hbond_site_symmetry_A
_geom_hbond_distance_DH
_geom_hbond_distance_HA
_geom_hbond_distance_DA
_geom_hbond_angle_DHA
_geom_hbond_publ_flag
O3 H3A O1 12_454 .9910(10) 1.791(2) 2.774(2) 170.60(10) y
O4 H4A O2 1_455 .856(2) 1.891(2) 2.745(3) 175.80(10) y
O4 H4B O5 1_555 .922(2) 1.960(7) 2.863(6) 165.7(4) y
O4 H4B O5' 1_555 .922(2) 1.890(10) 2.800(10) 169(2) y
O5 . O2 11_554 . . 2.866(7) . y
O5' . O2 11_554 . . 2.71(2) . y
O5 . O5 8_554 . . 2.840(10) . y
O5' . O5' 8_554 . . 2.73(3) . y

loop_
_geom_torsion_atom_site_label_1
_geom_torsion_atom_site_label_2
_geom_torsion_atom_site_label_3
_geom_torsion_atom_site_label_4
_geom_torsion
O1 C1 C2 N1 1.9(3)
O2 C1 C2 C3 1.9(4)
